data_4103992
loop_
_publ_author_name
'Zerubba U. Levi'
'T. Don Tilley'

_publ_section_title
;
 Versatile Synthesis of Pentalene Derivatives via the Pd-Catalyzed
 Homocoupling of Haloenynes
;
_journal_name_full 'Journal of the American Chemical Society'
_journal_page_first 2796
_journal_page_last 2797
_journal_paper_doi 10.1021/ja809930f
_journal_volume 131
_journal_year 2009
_chemical_formula_sum 'C50 H42'
_chemical_formula_weight 642.84
_chemical_name_common tilley01
_chemical_name_systematic
;
 ZL141a
;
_space_group.centring_type P

_space_group_IT_number 60
_space_group.IT_number 60

_symmetry_cell_setting orthorhombic
_symmetry_space_group_name_Hall '-P 2n 2ab'
_symmetry_space_group_name_H-M 'P b c n'
_atom_sites_solution_hydrogens geom
_atom_sites_solution_primary direct
_atom_sites_solution_secondary difmap
_audit_creation_method SHELXL-97
_cell_angle_alpha 90.00
_cell_angle_beta 90.00
_cell_angle_gamma 90.00
_cell_formula_units_Z 4
_cell_length_a 21.051(2)
_cell_length_b 19.381(2)
_cell_length_c 9.0189(9)
_cell_measurement_reflns_used 6791
_cell_measurement_temperature 150(2)
_cell_measurement_theta_max 27.80
_cell_measurement_theta_min 3.12
_cell_volume 3679.6(6)
_computing_cell_refinement 'Bruker SAINT'
_computing_data_collection 'Bruker APEX2'
_computing_data_reduction 'Bruker SAINT'
_computing_molecular_graphics ORTEP-32
_computing_publication_material WinGX
_computing_structure_refinement SHELXL-97
_computing_structure_solution SIR-2004
_diffrn_ambient_temperature 150(2)
_diffrn_measured_fraction_theta_full 0.995
_diffrn_measured_fraction_theta_max 0.991
_diffrn_measurement_device_type 'Bruker APEX-II CCD'
_diffrn_measurement_method 'omega scans'
_diffrn_radiation_monochromator Si(111)
_diffrn_radiation_source synchrotron
_diffrn_radiation_type synchrotron
_diffrn_radiation_wavelength 0.77490
_diffrn_reflns_av_R_equivalents 0.0721
_diffrn_reflns_av_sigmaI/netI 0.0605
_diffrn_reflns_limit_h_max 24
_diffrn_reflns_limit_h_min -20
_diffrn_reflns_limit_k_max 23
_diffrn_reflns_limit_k_min -23
_diffrn_reflns_limit_l_max 10
_diffrn_reflns_limit_l_min -10
_diffrn_reflns_number 17238
_diffrn_reflns_theta_full 25.00
_diffrn_reflns_theta_max 27.85
_diffrn_reflns_theta_min 3.12
_exptl_absorpt_coefficient_mu 0.065
_exptl_absorpt_correction_T_max 0.9974
_exptl_absorpt_correction_T_min 0.9935
_exptl_absorpt_correction_type multi-scan
_exptl_absorpt_process_details SADABS
_exptl_crystal_colour orange
_exptl_crystal_density_diffrn 1.160
_exptl_crystal_density_method 'not measured'
_exptl_crystal_description rod
_exptl_crystal_F_000 1368
_exptl_crystal_size_max 0.10
_exptl_crystal_size_mid 0.04
_exptl_crystal_size_min 0.04
_refine_diff_density_max 0.273
_refine_diff_density_min -0.190
_refine_diff_density_rms 0.041
_refine_ls_extinction_method none
_refine_ls_goodness_of_fit_ref 1.036
_refine_ls_hydrogen_treatment constr
_refine_ls_matrix_type full
_refine_ls_number_parameters 232
_refine_ls_number_reflns 3354
_refine_ls_number_restraints 0
_refine_ls_restrained_S_all 1.036
_refine_ls_R_factor_all 0.0559
_refine_ls_R_factor_gt 0.0456
_refine_ls_shift/su_max 0.016
_refine_ls_shift/su_mean 0.000
_refine_ls_structure_factor_coef Fsqd
_refine_ls_weighting_details 'calc w=1/[\s^2^(Fo^2^)+(0.0613P)^2^+0.8629P] where P=(Fo^2^+2Fc^2^)/3'
_refine_ls_weighting_scheme calc
_refine_ls_wR_factor_gt 0.1221
_refine_ls_wR_factor_ref 0.1311
_reflns_number_gt 2748
_reflns_number_total 3354
_reflns_threshold_expression >2sigma(I)
_cod_data_source_file ja809930f_si_003.cif
_cod_data_source_block ZL141a
_cod_depositor_comments
;
The following automatic conversions were performed:

'_space_group.centring_type' value 'primitive' was replaced with the
value 'P' as specified in the replacement file
'/home/antanas/src/cod-tools/trunk/data/replacement-values/replacement_values.lst'.

Automatic conversion script
Id: cif_fix_values 5642 2017-10-24 12:04:52Z antanas 
;
_cod_database_code 4103992

loop_
_symmetry_equiv_pos_as_xyz
'x, y, z'
'-x+1/2, -y+1/2, z+1/2'
'x+1/2, -y+1/2, -z'
'-x, y, -z+1/2'
'-x, -y, -z'
'x-1/2, y-1/2, -z-1/2'
'-x-1/2, y-1/2, z'
'x, -y, z-1/2'

loop_
_atom_site_label
_atom_site_type_symbol
_atom_site_fract_x
_atom_site_fract_y
_atom_site_fract_z
_atom_site_U_iso_or_equiv
_atom_site_adp_type
_atom_site_occupancy
_atom_site_symmetry_multiplicity
_atom_site_calc_flag
_atom_site_refinement_flags
C1 C 0.0000 0.23529(13) 0.7500 0.0656(9) Uani 1 2 d S
H1A H 0.0220 0.2521 0.8386 0.098 Uiso 0.25 1 calc PR
H1B H -0.0439 0.2521 0.7501 0.098 Uiso 0.25 1 calc PR
H1C H 0.0219 0.2521 0.6612 0.098 Uiso 0.25 1 calc PR
H1D H -0.0220 0.2521 0.6614 0.098 Uiso 0.25 1 calc PR
H1E H 0.0439 0.2521 0.7499 0.098 Uiso 0.25 1 calc PR
H1F H -0.0219 0.2521 0.8388 0.098 Uiso 0.25 1 calc PR
C2 C 0.0000 0.15782(11) 0.7500 0.0395(6) Uani 1 2 d S
C3 C -0.02825(7) 0.12074(8) 0.63613(19) 0.0343(4) Uani 1 1 d .
H3 H -0.0471 0.1449 0.5557 0.041 Uiso 1 1 calc R
C4 C -0.02955(7) 0.04942(7) 0.63719(17) 0.0287(3) Uani 1 1 d .
H4 H -0.0509 0.0255 0.5600 0.034 Uiso 1 1 calc R
C5 C 0.0000 0.01218(10) 0.7500 0.0246(4) Uani 1 2 d S
C6 C 0.0000 -0.06413(10) 0.7500 0.0263(4) Uani 1 2 d S
C7 C 0.05432(7) -0.10723(7) 0.77903(16) 0.0262(3) Uani 1 1 d .
C8 C 0.11996(7) -0.08578(7) 0.81076(16) 0.0256(3) Uani 1 1 d .
C9 C 0.15283(7) -0.04002(8) 0.72011(18) 0.0325(4) Uani 1 1 d .
H9 H 0.1312 -0.0175 0.6414 0.039 Uiso 1 1 calc R
C10 C 0.21687(8) -0.02697(9) 0.74350(19) 0.0376(4) Uani 1 1 d .
H10 H 0.2384 0.0044 0.6801 0.045 Uiso 1 1 calc R
C11 C 0.25018(7) -0.05871(8) 0.85735(19) 0.0354(4) Uani 1 1 d .
C12 C 0.21678(7) -0.10269(8) 0.95062(18) 0.0329(4) Uani 1 1 d .
H12 H 0.2382 -0.1241 1.0311 0.039 Uiso 1 1 calc R
C13 C 0.15301(7) -0.11599(7) 0.92870(17) 0.0304(3) Uani 1 1 d .
H13 H 0.1313 -0.1461 0.9946 0.037 Uiso 1 1 calc R
C14 C 0.32022(8) -0.04658(11) 0.8791(3) 0.0554(5) Uani 1 1 d .
H14A H 0.3443 -0.0837 0.8311 0.083 Uiso 1 1 calc R
H14B H 0.3299 -0.0460 0.9854 0.083 Uiso 1 1 calc R
H14C H 0.3321 -0.0022 0.8350 0.083 Uiso 1 1 calc R
C15 C 0.03349(7) -0.17674(7) 0.76645(16) 0.0267(3) Uani 1 1 d .
C16 C 0.05494(7) -0.24634(7) 0.77340(17) 0.0287(3) Uani 1 1 d .
C17 C 0.12021(7) -0.27160(7) 0.79793(17) 0.0287(3) Uani 1 1 d .
C18 C 0.17025(7) -0.24498(8) 0.71491(18) 0.0339(4) Uani 1 1 d .
H18 H 0.1621 -0.2099 0.6438 0.041 Uiso 1 1 calc R
C19 C 0.23170(8) -0.26877(8) 0.73434(19) 0.0376(4) Uani 1 1 d .
H19 H 0.2649 -0.2498 0.6759 0.045 Uiso 1 1 calc R
C20 C 0.24573(8) -0.31955(8) 0.83710(19) 0.0387(4) Uani 1 1 d .
C21 C 0.19582(8) -0.34562(8) 0.92130(19) 0.0401(4) Uani 1 1 d .
H21 H 0.2042 -0.3801 0.9935 0.048 Uiso 1 1 calc R
C22 C 0.13435(8) -0.32239(7) 0.90202(19) 0.0359(4) Uani 1 1 d .
H22 H 0.1012 -0.3414 0.9607 0.043 Uiso 1 1 calc R
C23 C 0.31253(8) -0.34564(11) 0.8549(2) 0.0527(5) Uani 1 1 d .
H23A H 0.3244 -0.3728 0.7676 0.079 Uiso 1 1 calc R
H23B H 0.3152 -0.3747 0.9437 0.079 Uiso 1 1 calc R
H23C H 0.3416 -0.3064 0.8651 0.079 Uiso 1 1 calc R
C24 C 0.0000 -0.28914(10) 0.7500 0.0305(5) Uani 1 2 d S
C25 C 0.0000 -0.36521(10) 0.7500 0.0282(5) Uani 1 2 d S
C26 C -0.04155(7) -0.40252(7) 0.83999(17) 0.0307(4) Uani 1 1 d .
H26 H -0.0706 -0.3785 0.9019 0.037 Uiso 1 1 calc R
C27 C -0.04111(7) -0.47388(7) 0.84049(18) 0.0320(4) Uani 1 1 d .
H27 H -0.0694 -0.4980 0.9039 0.038 Uiso 1 1 calc R
C28 C 0.0000 -0.51087(10) 0.7500 0.0306(5) Uani 1 2 d S
C29 C 0.0000 -0.58871(11) 0.7500 0.0402(6) Uani 1 2 d S
H29A H -0.0319 -0.6056 0.8203 0.060 Uiso 0.25 1 calc PR
H29B H 0.0420 -0.6056 0.7794 0.060 Uiso 0.25 1 calc PR
H29C H -0.0101 -0.6056 0.6503 0.060 Uiso 0.25 1 calc PR
H29D H 0.0319 -0.6056 0.6797 0.060 Uiso 0.25 1 calc PR
H29E H -0.0420 -0.6056 0.7206 0.060 Uiso 0.25 1 calc PR
H29F H 0.0101 -0.6056 0.8497 0.060 Uiso 0.25 1 calc PR

loop_
_atom_site_aniso_label
_atom_site_aniso_U_11
_atom_site_aniso_U_22
_atom_site_aniso_U_33
_atom_site_aniso_U_23
_atom_site_aniso_U_13
_atom_site_aniso_U_12
C1 0.067(2) 0.0261(12) 0.103(3) 0.000 0.0035(18) 0.000
C2 0.0361(13) 0.0252(11) 0.0571(15) 0.000 0.0113(11) 0.000
C3 0.0295(8) 0.0301(8) 0.0434(9) 0.0079(7) 0.0048(7) 0.0078(6)
C4 0.0241(7) 0.0291(7) 0.0329(8) 0.0003(6) 0.0000(6) 0.0033(6)
C5 0.0189(10) 0.0233(10) 0.0315(11) 0.000 0.0023(8) 0.000
C6 0.0278(11) 0.0233(10) 0.0276(10) 0.000 -0.0040(8) 0.000
C7 0.0247(8) 0.0263(7) 0.0275(7) -0.0004(6) -0.0028(6) 0.0001(6)
C8 0.0235(7) 0.0223(7) 0.0311(8) -0.0025(6) -0.0028(6) 0.0019(5)
C9 0.0294(8) 0.0318(8) 0.0362(8) 0.0058(6) -0.0052(7) -0.0003(6)
C10 0.0297(9) 0.0411(9) 0.0420(9) 0.0090(7) 0.0004(7) -0.0063(7)
C11 0.0235(8) 0.0378(8) 0.0448(9) -0.0032(7) -0.0028(7) -0.0005(6)
C12 0.0291(8) 0.0334(8) 0.0361(8) 0.0014(7) -0.0103(7) 0.0028(6)
C13 0.0291(8) 0.0281(7) 0.0342(8) 0.0035(6) -0.0040(6) -0.0023(6)
C14 0.0260(10) 0.0705(13) 0.0695(13) 0.0051(10) -0.0066(9) -0.0045(8)
C15 0.0235(8) 0.0234(7) 0.0333(8) 0.0021(6) -0.0035(6) -0.0003(5)
C16 0.0254(8) 0.0258(7) 0.0349(8) 0.0012(6) -0.0023(6) -0.0002(6)
C17 0.0264(8) 0.0229(7) 0.0367(8) -0.0030(6) -0.0035(6) 0.0010(6)
C18 0.0302(8) 0.0308(8) 0.0406(9) 0.0021(6) -0.0004(7) 0.0023(6)
C19 0.0292(9) 0.0371(8) 0.0465(10) -0.0048(7) 0.0028(7) 0.0008(7)
C20 0.0332(9) 0.0394(9) 0.0434(10) -0.0125(7) -0.0087(7) 0.0083(7)
C21 0.0426(10) 0.0350(8) 0.0427(9) 0.0017(7) -0.0068(8) 0.0082(7)
C22 0.0353(9) 0.0293(8) 0.0430(9) 0.0035(7) -0.0010(7) 0.0006(6)
C23 0.0389(11) 0.0659(12) 0.0532(11) -0.0169(9) -0.0108(9) 0.0190(9)
C24 0.0314(12) 0.0236(10) 0.0366(12) 0.000 0.0005(9) 0.000
C25 0.0229(11) 0.0233(10) 0.0382(12) 0.000 -0.0051(8) 0.000
C26 0.0267(8) 0.0287(8) 0.0366(8) -0.0012(6) 0.0027(6) 0.0018(6)
C27 0.0285(8) 0.0282(8) 0.0393(9) 0.0049(6) 0.0009(7) -0.0039(6)
C28 0.0309(11) 0.0243(10) 0.0367(12) 0.000 -0.0083(9) 0.000
C29 0.0424(14) 0.0249(11) 0.0533(15) 0.000 -0.0046(11) 0.000

loop_
_atom_type_symbol
_atom_type_description
_atom_type_scat_dispersion_real
_atom_type_scat_dispersion_imag
_atom_type_scat_source
C C 0.0033 0.0016 'International Tables Vol C Tables 4.2.6.8 and 6.1.1.4'
H H 0.0000 0.0000 'International Tables Vol C Tables 4.2.6.8 and 6.1.1.4'

loop_
_geom_angle_atom_site_label_1
_geom_angle_atom_site_label_2
_geom_angle_atom_site_label_3
_geom_angle
_geom_angle_site_symmetry_1
_geom_angle_site_symmetry_3
C2 C1 H1A 109.5 . .
C2 C1 H1B 109.5 . .
H1A C1 H1B 109.5 . .
C2 C1 H1C 109.5 . .
H1A C1 H1C 109.5 . .
H1B C1 H1C 109.5 . .
C2 C1 H1D 109.5 . .
H1A C1 H1D 141.1 . .
H1B C1 H1D 56.3 . .
H1C C1 H1D 56.3 . .
C2 C1 H1E 109.5 . .
H1A C1 H1E 56.3 . .
H1B C1 H1E 141.1 . .
H1C C1 H1E 56.3 . .
H1D C1 H1E 109.5 . .
C2 C1 H1F 109.5 . .
H1A C1 H1F 56.3 . .
H1B C1 H1F 56.3 . .
H1C C1 H1F 141.1 . .
H1D C1 H1F 109.5 . .
H1E C1 H1F 109.5 . .
C3 C2 C3 117.61(19) . 4_556
C3 C2 C1 121.19(10) . .
C3 C2 C1 121.19(10) 4_556 .
C4 C3 C2 121.41(15) . .
C4 C3 H3 119.3 . .
C2 C3 H3 119.3 . .
C3 C4 C5 120.92(14) . .
C3 C4 H4 119.5 . .
C5 C4 H4 119.5 . .
C4 C5 C4 117.62(18) 4_556 .
C4 C5 C6 121.19(9) 4_556 .
C4 C5 C6 121.19(9) . .
C7 C6 C7 109.09(17) 4_556 .
C7 C6 C5 125.45(8) 4_556 .
C7 C6 C5 125.45(8) . .
C15 C7 C6 106.88(12) . .
C15 C7 C8 124.97(13) . .
C6 C7 C8 128.12(13) . .
C9 C8 C13 117.80(13) . .
C9 C8 C7 122.22(13) . .
C13 C8 C7 119.78(13) . .
C10 C9 C8 120.68(14) . .
C10 C9 H9 119.7 . .
C8 C9 H9 119.7 . .
C11 C10 C9 121.52(14) . .
C11 C10 H10 119.2 . .
C9 C10 H10 119.2 . .
C10 C11 C12 117.68(14) . .
C10 C11 C14 121.47(15) . .
C12 C11 C14 120.85(15) . .
C13 C12 C11 121.33(14) . .
C13 C12 H12 119.3 . .
C11 C12 H12 119.3 . .
C12 C13 C8 120.92(14) . .
C12 C13 H13 119.5 . .
C8 C13 H13 119.5 . .
C11 C14 H14A 109.5 . .
C11 C14 H14B 109.5 . .
H14A C14 H14B 109.5 . .
C11 C14 H14C 109.5 . .
H14A C14 H14C 109.5 . .
H14B C14 H14C 109.5 . .
C7 C15 C16 142.81(14) . .
C7 C15 C15 108.56(8) . 4_556
C16 C15 C15 108.62(8) . 4_556
C15 C16 C24 106.55(13) . .
C15 C16 C17 128.05(13) . .
C24 C16 C17 125.40(13) . .
C18 C17 C22 117.58(14) . .
C18 C17 C16 120.09(13) . .
C22 C17 C16 122.33(14) . .
C19 C18 C17 121.05(15) . .
C19 C18 H18 119.5 . .
C17 C18 H18 119.5 . .
C18 C19 C20 121.41(16) . .
C18 C19 H19 119.3 . .
C20 C19 H19 119.3 . .
C19 C20 C21 117.56(15) . .
C19 C20 C23 120.71(17) . .
C21 C20 C23 121.73(16) . .
C22 C21 C20 121.36(16) . .
C22 C21 H21 119.3 . .
C20 C21 H21 119.3 . .
C21 C22 C17 121.04(15) . .
C21 C22 H22 119.5 . .
C17 C22 H22 119.5 . .
C20 C23 H23A 109.5 . .
C20 C23 H23B 109.5 . .
H23A C23 H23B 109.5 . .
C20 C23 H23C 109.5 . .
H23A C23 H23C 109.5 . .
H23B C23 H23C 109.5 . .
C16 C24 C16 109.59(17) . 4_556
C16 C24 C25 125.21(9) . .
C16 C24 C25 125.21(9) 4_556 .
C26 C25 C26 117.57(18) . 4_556
C26 C25 C24 121.21(9) . .
C26 C25 C24 121.21(9) 4_556 .
C27 C26 C25 121.06(14) . .
C27 C26 H26 119.5 . .
C25 C26 H26 119.5 . .
C26 C27 C28 121.23(14) . .
C26 C27 H27 119.4 . .
C28 C27 H27 119.4 . .
C27 C28 C27 117.85(18) 4_556 .
C27 C28 C29 121.08(9) 4_556 .
C27 C28 C29 121.08(9) . .
C28 C29 H29A 109.5 . .
C28 C29 H29B 109.5 . .
H29A C29 H29B 109.5 . .
C28 C29 H29C 109.5 . .
H29A C29 H29C 109.5 . .
H29B C29 H29C 109.5 . .
C28 C29 H29D 109.5 . .
H29A C29 H29D 141.1 . .
H29B C29 H29D 56.3 . .
H29C C29 H29D 56.3 . .
C28 C29 H29E 109.5 . .
H29A C29 H29E 56.3 . .
H29B C29 H29E 141.1 . .
H29C C29 H29E 56.3 . .
H29D C29 H29E 109.5 . .
C28 C29 H29F 109.5 . .
H29A C29 H29F 56.3 . .
H29B C29 H29F 56.3 . .
H29C C29 H29F 141.1 . .
H29D C29 H29F 109.5 . .
H29E C29 H29F 109.5 . .

loop_
_geom_bond_atom_site_label_1
_geom_bond_atom_site_label_2
_geom_bond_distance
_geom_bond_site_symmetry_2
C1 C2 1.502(3) .
C1 H1A 0.9800 .
C1 H1B 0.9800 .
C1 H1C 0.9800 .
C1 H1D 0.9800 .
C1 H1E 0.9800 .
C1 H1F 0.9800 .
C2 C3 1.387(2) .
C2 C3 1.387(2) 4_556
C3 C4 1.382(2) .
C3 H3 0.9500 .
C4 C5 1.3940(17) .
C4 H4 0.9500 .
C5 C4 1.3940(17) 4_556
C5 C6 1.479(3) .
C6 C7 1.4401(18) 4_556
C6 C7 1.4401(18) .
C7 C15 1.4212(19) .
C7 C8 1.4711(19) .
C8 C9 1.391(2) .
C8 C13 1.399(2) .
C9 C10 1.388(2) .
C9 H9 0.9500 .
C10 C11 1.387(2) .
C10 H10 0.9500 .
C11 C12 1.389(2) .
C11 C14 1.506(2) .
C12 C13 1.381(2) .
C12 H12 0.9500 .
C13 H13 0.9500 .
C14 H14A 0.9800 .
C14 H14B 0.9800 .
C14 H14C 0.9800 .
C15 C16 1.4238(19) .
C15 C15 1.441(3) 4_556
C16 C24 1.4389(18) .
C16 C17 1.475(2) .
C17 C18 1.392(2) .
C17 C22 1.392(2) .
C18 C19 1.384(2) .
C18 H18 0.9500 .
C19 C20 1.384(2) .
C19 H19 0.9500 .
C20 C21 1.391(2) .
C20 C23 1.503(2) .
C21 C22 1.381(2) .
C21 H21 0.9500 .
C22 H22 0.9500 .
C23 H23A 0.9800 .
C23 H23B 0.9800 .
C23 H23C 0.9800 .
C24 C16 1.4389(18) 4_556
C24 C25 1.474(3) .
C25 C26 1.3951(18) .
C25 C26 1.3951(18) 4_556
C26 C27 1.383(2) .
C26 H26 0.9500 .
C27 C28 1.3888(18) .
C27 H27 0.9500 .
C28 C27 1.3888(18) 4_556
C28 C29 1.509(3) .
C29 H29A 0.9800 .
C29 H29B 0.9800 .
C29 H29C 0.9800 .
C29 H29D 0.9800 .
C29 H29E 0.9800 .
C29 H29F 0.9800 .
